data_4069943
loop_
_publ_author_name
'Gao, Lei'
'Peay, Miya A.'
'Partyka, David V.'
'Updegraff, James B.'
'Teets, Thomas S.'
'Esswein, Arthur J.'
'Zeller, Matthias'
'Hunter, Allen D.'
'Gray, Thomas G.'

_publ_section_title
;
 Mono- and Di-Gold(I) Naphthalenes and Pyrenes: Syntheses, Crystal
 Structures, and Photophysics
;
_journal_issue 19
_journal_name_full Organometallics
_journal_page_first 5669
_journal_paper_doi 10.1021/om9005214
_journal_volume 28
_journal_year 2009
_chemical_formula_moiety 'C28 H40 Au P'
_chemical_formula_sum 'C28 H40 Au P'
_chemical_formula_weight 604.54
_chemical_name_systematic
;

 ?

;
_space_group_IT_number 2
_symmetry_cell_setting triclinic
_symmetry_space_group_name_Hall '-P 1'
_symmetry_space_group_name_H-M 'P -1'
_atom_sites_solution_hydrogens geom
_atom_sites_solution_primary direct
_atom_sites_solution_secondary difmap
_audit_creation_method SHELXL-97
_cell_angle_alpha 83.910(4)
_cell_angle_beta 78.774(3)
_cell_angle_gamma 83.093(4)
_cell_formula_units_Z 2
_cell_length_a 9.093(3)
_cell_length_b 10.851(4)
_cell_length_c 12.724(4)
_cell_measurement_reflns_used 6334
_cell_measurement_temperature 100(2)
_cell_measurement_theta_max 27.38
_cell_measurement_theta_min 2.40
_cell_volume 1218.1(7)
_computing_cell_refinement 'Bruker SMART'
_computing_data_collection 'Bruker SMART'
_computing_data_reduction 'Bruker SAINT'
_computing_molecular_graphics 'Bruker SHELXTL'
_computing_publication_material 'Bruker SHELXTL'
_computing_structure_refinement 'SHELXL-97 (Sheldrick, 1997)'
_computing_structure_solution 'SHELXS-97 (Sheldrick, 1990)'
_diffrn_ambient_temperature 100(2)
_diffrn_measured_fraction_theta_full 0.983
_diffrn_measured_fraction_theta_max 0.983
_diffrn_measurement_device_type 'Bruker AXS APEX II CCD area detector'
_diffrn_measurement_method 'phi and omega scans'
_diffrn_radiation_monochromator graphite
_diffrn_radiation_source 'fine-focus sealed tube'
_diffrn_radiation_type MoK\a
_diffrn_radiation_wavelength 0.71073
_diffrn_reflns_av_R_equivalents 0.0231
_diffrn_reflns_av_sigmaI/netI 0.0253
_diffrn_reflns_limit_h_max 11
_diffrn_reflns_limit_h_min -11
_diffrn_reflns_limit_k_max 13
_diffrn_reflns_limit_k_min -14
_diffrn_reflns_limit_l_max 16
_diffrn_reflns_limit_l_min -16
_diffrn_reflns_number 14172
_diffrn_reflns_theta_full 27.38
_diffrn_reflns_theta_max 27.38
_diffrn_reflns_theta_min 1.64
_diffrn_standards_decay_% none
_diffrn_standards_number 0
_exptl_absorpt_coefficient_mu 6.118
_exptl_absorpt_correction_T_max 0.3749
_exptl_absorpt_correction_T_min 0.2295
_exptl_absorpt_correction_type multi-scan
_exptl_absorpt_process_details 'AXScale in APEX2 (Bruker, 2004)'
_exptl_crystal_colour colorless
_exptl_crystal_density_diffrn 1.648
_exptl_crystal_density_meas ?
_exptl_crystal_density_method 'not measured'
_exptl_crystal_description Irregular
_exptl_crystal_F_000 604
_exptl_crystal_size_max 0.29
_exptl_crystal_size_mid 0.28
_exptl_crystal_size_min 0.16
_refine_diff_density_max 3.108
_refine_diff_density_min -1.403
_refine_diff_density_rms 0.142
_refine_ls_extinction_method none
_refine_ls_goodness_of_fit_ref 1.050
_refine_ls_hydrogen_treatment constr
_refine_ls_matrix_type full
_refine_ls_number_parameters 271
_refine_ls_number_reflns 5428
_refine_ls_number_restraints 0
_refine_ls_restrained_S_all 1.050
_refine_ls_R_factor_all 0.0210
_refine_ls_R_factor_gt 0.0200
_refine_ls_shift/su_max 0.002
_refine_ls_shift/su_mean 0.000
_refine_ls_structure_factor_coef Fsqd
_refine_ls_weighting_details 'calc w=1/[\s^2^(Fo^2^)+(0.0415P)^2^+0.0187P] where P=(Fo^2^+2Fc^2^)/3'
_refine_ls_weighting_scheme calc
_refine_ls_wR_factor_gt 0.0554
_refine_ls_wR_factor_ref 0.0559
_reflns_number_gt 5209
_reflns_number_total 5428
_reflns_threshold_expression >2sigma(I)
_cod_data_source_file om9005214_si_002.cif
_cod_data_source_block gl-9_0m
_cod_depositor_comments
;
The following automatic conversions were performed:

'_symmetry_cell_setting' value 'Triclinic' changed to 'triclinic'
according to /home/saulius/struct/CIF-dictionaries/cif_core.dic
dictionary named 'cif_core.dic' version 2.4.2 from 2011-04-26.

Automatic conversion script
Id: cif_fix_values 1715 2011-07-08 13:25:40Z adriana 

The following automatic conversions were performed:

'_exptl_crystal_density_meas' value 'not measured' was changed to '?'
- the value is perceived as not measured.

Automatic conversion script
Id: cif_fix_values 3008 2015-01-20 13:52:24Z robertas 
;
_cod_original_cell_volume 1218.0(7)
_cod_original_sg_symbol_H-M P-1
_cod_database_code 4069943

loop_
_symmetry_equiv_pos_as_xyz
'x, y, z'
'-x, -y, -z'

loop_
_atom_site_label
_atom_site_type_symbol
_atom_site_fract_x
_atom_site_fract_y
_atom_site_fract_z
_atom_site_U_iso_or_equiv
_atom_site_adp_type
_atom_site_occupancy
_atom_site_symmetry_multiplicity
_atom_site_calc_flag
_atom_site_refinement_flags
Au1 Au 0.169183(9) 0.727375(7) -0.039284(6) 0.01230(5) Uani 1 1 d .
P1 P 0.03181(7) 0.70470(6) 0.13166(5) 0.01108(12) Uani 1 1 d .
C1 C 0.2925(3) 0.7567(2) -0.1899(2) 0.0144(5) Uani 1 1 d .
C11 C -0.1711(3) 0.7148(2) 0.13368(19) 0.0126(4) Uani 1 1 d .
H11 H -0.2248 0.7134 0.2102 0.015 Uiso 1 1 calc R
C17 C 0.0772(3) 0.5532(2) 0.20454(19) 0.0127(4) Uani 1 1 d .
H17 H 0.0438 0.4884 0.1666 0.015 Uiso 1 1 calc R
C13 C -0.3952(3) 0.8451(3) 0.0775(2) 0.0236(6) Uani 1 1 d .
H13A H -0.4483 0.8505 0.1528 0.028 Uiso 1 1 calc R
H13B H -0.4269 0.9220 0.0350 0.028 Uiso 1 1 calc R
C3 C 0.4672(3) 0.8834(2) -0.3141(2) 0.0169(5) Uani 1 1 d .
H3 H 0.5286 0.9503 -0.3260 0.020 Uiso 1 1 calc R
C23 C 0.0652(3) 0.8214(2) 0.2186(2) 0.0144(5) Uani 1 1 d .
H23 H 0.1449 0.7801 0.2584 0.017 Uiso 1 1 calc R
C22 C -0.0048(3) 0.5396(2) 0.32149(19) 0.0151(5) Uani 1 1 d .
H22A H -0.1150 0.5536 0.3240 0.018 Uiso 1 1 calc R
H22B H 0.0236 0.6034 0.3619 0.018 Uiso 1 1 calc R
C9 C 0.3703(3) 0.7133(2) -0.3795(2) 0.0154(5) Uani 1 1 d .
C4 C 0.4607(3) 0.8135(2) -0.40026(19) 0.0153(5) Uani 1 1 d .
C5 C 0.5413(3) 0.8389(2) -0.5052(2) 0.0199(5) Uani 1 1 d .
H5 H 0.6030 0.9056 -0.5197 0.024 Uiso 1 1 calc R
C10 C 0.2894(3) 0.6878(2) -0.2741(2) 0.0173(5) Uani 1 1 d .
H10 H 0.2298 0.6197 -0.2607 0.021 Uiso 1 1 calc R
C19 C 0.2868(3) 0.3967(3) 0.2516(2) 0.0223(6) Uani 1 1 d .
H19A H 0.3969 0.3834 0.2498 0.027 Uiso 1 1 calc R
H19B H 0.2597 0.3320 0.2115 0.027 Uiso 1 1 calc R
C16 C -0.2123(3) 0.6046(2) 0.0833(2) 0.0149(5) Uani 1 1 d .
H16A H -0.1608 0.6051 0.0072 0.018 Uiso 1 1 calc R
H16B H -0.1775 0.5256 0.1217 0.018 Uiso 1 1 calc R
C18 C 0.2474(3) 0.5243(2) 0.1972(2) 0.0177(5) Uani 1 1 d .
H18A H 0.2972 0.5276 0.1206 0.021 Uiso 1 1 calc R
H18B H 0.2858 0.5884 0.2317 0.021 Uiso 1 1 calc R
C6 C 0.5321(3) 0.7693(3) -0.5861(2) 0.0234(6) Uani 1 1 d .
H6 H 0.5860 0.7886 -0.6566 0.028 Uiso 1 1 calc R
C28 C 0.1313(3) 0.9351(2) 0.1528(2) 0.0212(5) Uani 1 1 d .
H28A H 0.2186 0.9074 0.0979 0.025 Uiso 1 1 calc R
H28B H 0.0545 0.9835 0.1154 0.025 Uiso 1 1 calc R
C21 C 0.0354(3) 0.4098(2) 0.3743(2) 0.0182(5) Uani 1 1 d .
H21A H -0.0155 0.4042 0.4506 0.022 Uiso 1 1 calc R
H21B H -0.0011 0.3465 0.3378 0.022 Uiso 1 1 calc R
C12 C -0.2253(3) 0.8362(2) 0.0735(2) 0.0180(5) Uani 1 1 d .
H12A H -0.2009 0.9080 0.1066 0.022 Uiso 1 1 calc R
H12B H -0.1723 0.8396 -0.0023 0.022 Uiso 1 1 calc R
C20 C 0.2047(3) 0.3827(3) 0.3678(2) 0.0213(5) Uani 1 1 d .
H20A H 0.2283 0.2969 0.3993 0.026 Uiso 1 1 calc R
H20B H 0.2399 0.4410 0.4101 0.026 Uiso 1 1 calc R
C7 C 0.4432(3) 0.6692(3) -0.5656(2) 0.0264(6) Uani 1 1 d .
H7 H 0.4377 0.6206 -0.6223 0.032 Uiso 1 1 calc R
C25 C -0.0189(4) 0.9464(3) 0.3782(2) 0.0247(6) Uani 1 1 d .
H25A H -0.1075 0.9762 0.4312 0.030 Uiso 1 1 calc R
H25B H 0.0545 0.8971 0.4183 0.030 Uiso 1 1 calc R
C15 C -0.3821(3) 0.6121(2) 0.0894(2) 0.0199(5) Uani 1 1 d .
H15A H -0.4063 0.5409 0.0555 0.024 Uiso 1 1 calc R
H15B H -0.4330 0.6064 0.1657 0.024 Uiso 1 1 calc R
C24 C -0.0682(3) 0.8633(2) 0.3044(2) 0.0190(5) Uani 1 1 d .
H24A H -0.1092 0.7894 0.3474 0.023 Uiso 1 1 calc R
H24B H -0.1489 0.9098 0.2695 0.023 Uiso 1 1 calc R
C27 C 0.1814(4) 1.0172(3) 0.2271(2) 0.0259(6) Uani 1 1 d .
H27A H 0.2641 0.9706 0.2599 0.031 Uiso 1 1 calc R
H27B H 0.2206 1.0920 0.1845 0.031 Uiso 1 1 calc R
C8 C 0.3650(3) 0.6414(3) -0.4651(2) 0.0236(6) Uani 1 1 d .
H8 H 0.3061 0.5728 -0.4521 0.028 Uiso 1 1 calc R
C2 C 0.3860(3) 0.8559(2) -0.2140(2) 0.0162(5) Uani 1 1 d .
H2 H 0.3922 0.9052 -0.1579 0.019 Uiso 1 1 calc R
C26 C 0.0521(4) 1.0571(3) 0.3151(2) 0.0284(6) Uani 1 1 d .
H26A H 0.0896 1.1053 0.3645 0.034 Uiso 1 1 calc R
H26B H -0.0251 1.1122 0.2827 0.034 Uiso 1 1 calc R
C14 C -0.4398(3) 0.7326(3) 0.0330(2) 0.0210(5) Uani 1 1 d .
H14A H -0.5509 0.7378 0.0425 0.025 Uiso 1 1 calc R
H14B H -0.3981 0.7337 -0.0449 0.025 Uiso 1 1 calc R

loop_
_atom_site_aniso_label
_atom_site_aniso_U_11
_atom_site_aniso_U_22
_atom_site_aniso_U_33
_atom_site_aniso_U_23
_atom_site_aniso_U_13
_atom_site_aniso_U_12
Au1 0.01263(7) 0.01386(6) 0.01019(6) 0.00017(4) -0.00179(4) -0.00206(4)
P1 0.0116(3) 0.0113(3) 0.0106(3) -0.0006(2) -0.0025(2) -0.0018(2)
C1 0.0120(12) 0.0183(12) 0.0122(12) -0.0008(9) -0.0018(9) 0.0010(9)
C11 0.0128(11) 0.0134(11) 0.0115(11) -0.0006(9) -0.0024(9) -0.0004(9)
C17 0.0131(11) 0.0121(11) 0.0130(11) -0.0002(9) -0.0041(9) 0.0002(8)
C13 0.0205(14) 0.0225(13) 0.0295(15) -0.0049(11) -0.0099(11) 0.0017(11)
C3 0.0191(12) 0.0138(11) 0.0179(12) 0.0013(9) -0.0045(10) -0.0031(9)
C23 0.0174(12) 0.0132(11) 0.0138(11) -0.0013(9) -0.0042(9) -0.0032(9)
C22 0.0165(12) 0.0144(11) 0.0136(11) 0.0015(9) -0.0026(9) -0.0007(9)
C9 0.0146(12) 0.0178(12) 0.0140(11) -0.0008(9) -0.0039(9) -0.0009(9)
C4 0.0149(12) 0.0159(12) 0.0137(12) 0.0020(9) -0.0028(9) 0.0009(9)
C5 0.0179(13) 0.0210(13) 0.0179(12) 0.0060(10) -0.0011(10) -0.0008(10)
C10 0.0172(12) 0.0177(12) 0.0180(12) 0.0005(10) -0.0035(10) -0.0068(10)
C19 0.0184(13) 0.0204(13) 0.0267(15) 0.0016(11) -0.0062(11) 0.0040(10)
C16 0.0144(12) 0.0134(11) 0.0172(12) -0.0017(9) -0.0027(9) -0.0019(9)
C18 0.0135(12) 0.0196(12) 0.0190(12) 0.0017(10) -0.0033(10) 0.0001(9)
C6 0.0207(13) 0.0325(15) 0.0128(12) 0.0013(10) 0.0025(10) 0.0017(11)
C28 0.0284(14) 0.0174(12) 0.0196(13) 0.0004(10) -0.0051(11) -0.0106(11)
C21 0.0203(13) 0.0162(12) 0.0170(12) 0.0037(9) -0.0038(10) -0.0015(10)
C12 0.0195(13) 0.0128(11) 0.0230(13) 0.0010(10) -0.0088(10) -0.0012(9)
C20 0.0233(14) 0.0194(13) 0.0214(13) 0.0051(10) -0.0096(11) 0.0000(10)
C7 0.0314(16) 0.0324(16) 0.0156(13) -0.0055(11) -0.0030(11) -0.0033(12)
C25 0.0316(16) 0.0248(14) 0.0199(13) -0.0096(11) -0.0057(12) -0.0028(12)
C15 0.0149(12) 0.0213(13) 0.0252(14) -0.0055(10) -0.0049(10) -0.0041(10)
C24 0.0216(13) 0.0168(12) 0.0196(13) -0.0057(10) -0.0035(10) -0.0033(10)
C27 0.0374(17) 0.0188(13) 0.0258(14) 0.0002(11) -0.0103(13) -0.0150(12)
C8 0.0271(15) 0.0269(14) 0.0176(13) -0.0067(11) -0.0013(11) -0.0073(12)
C2 0.0197(12) 0.0126(11) 0.0164(12) -0.0003(9) -0.0049(10) -0.0006(9)
C26 0.0443(18) 0.0167(13) 0.0289(15) -0.0058(11) -0.0159(14) -0.0043(12)
C14 0.0174(13) 0.0239(13) 0.0240(13) -0.0036(11) -0.0093(11) -0.0008(10)

loop_
_atom_type_symbol
_atom_type_description
_atom_type_scat_dispersion_real
_atom_type_scat_dispersion_imag
_atom_type_scat_source
C C 0.0033 0.0016 'International Tables Vol C Tables 4.2.6.8 and 6.1.1.4'
H H 0.0000 0.0000 'International Tables Vol C Tables 4.2.6.8 and 6.1.1.4'
P P 0.1023 0.0942 'International Tables Vol C Tables 4.2.6.8 and 6.1.1.4'
Au Au -2.0133 8.8022 'International Tables Vol C Tables 4.2.6.8 and 6.1.1.4'

loop_
_geom_angle_atom_site_label_1
_geom_angle_atom_site_label_2
_geom_angle_atom_site_label_3
_geom_angle
C1 Au1 P1 177.04(7)
C11 P1 C17 104.98(11)
C11 P1 C23 108.02(11)
C17 P1 C23 104.44(11)
C11 P1 Au1 112.55(8)
C17 P1 Au1 113.54(8)
C23 P1 Au1 112.66(8)
C10 C1 C2 115.9(2)
C10 C1 Au1 124.1(2)
C2 C1 Au1 119.95(18)
C12 C11 C16 109.02(19)
C12 C11 P1 110.97(17)
C16 C11 P1 111.38(16)
C12 C11 H11 108.5
C16 C11 H11 108.5
P1 C11 H11 108.5
C18 C17 C22 110.8(2)
C18 C17 P1 110.89(17)
C22 C17 P1 114.44(16)
C18 C17 H17 106.7
C22 C17 H17 106.7
P1 C17 H17 106.7
C14 C13 C12 111.5(2)
C14 C13 H13A 109.3
C12 C13 H13A 109.3
C14 C13 H13B 109.3
C12 C13 H13B 109.3
H13A C13 H13B 108.0
C2 C3 C4 120.7(2)
C2 C3 H3 119.7
C4 C3 H3 119.7
C24 C23 C28 110.0(2)
C24 C23 P1 116.20(17)
C28 C23 P1 112.10(17)
C24 C23 H23 105.9
C28 C23 H23 105.9
P1 C23 H23 105.9
C17 C22 C21 110.8(2)
C17 C22 H22A 109.5
C21 C22 H22A 109.5
C17 C22 H22B 109.5
C21 C22 H22B 109.5
H22A C22 H22B 108.1
C4 C9 C10 119.0(2)
C4 C9 C8 118.6(2)
C10 C9 C8 122.4(2)
C5 C4 C3 122.8(2)
C5 C4 C9 119.0(2)
C3 C4 C9 118.2(2)
C6 C5 C4 121.0(3)
C6 C5 H5 119.5
C4 C5 H5 119.5
C1 C10 C9 123.3(2)
C1 C10 H10 118.3
C9 C10 H10 118.3
C18 C19 C20 111.8(2)
C18 C19 H19A 109.2
C20 C19 H19A 109.2
C18 C19 H19B 109.2
C20 C19 H19B 109.2
H19A C19 H19B 107.9
C15 C16 C11 110.6(2)
C15 C16 H16A 109.5
C11 C16 H16A 109.5
C15 C16 H16B 109.5
C11 C16 H16B 109.5
H16A C16 H16B 108.1
C19 C18 C17 111.4(2)
C19 C18 H18A 109.3
C17 C18 H18A 109.3
C19 C18 H18B 109.3
C17 C18 H18B 109.3
H18A C18 H18B 108.0
C5 C6 C7 120.2(3)
C5 C6 H6 119.9
C7 C6 H6 119.9
C27 C28 C23 109.9(2)
C27 C28 H28A 109.7
C23 C28 H28A 109.7
C27 C28 H28B 109.7
C23 C28 H28B 109.7
H28A C28 H28B 108.2
C20 C21 C22 111.0(2)
C20 C21 H21A 109.4
C22 C21 H21A 109.4
C20 C21 H21B 109.4
C22 C21 H21B 109.4
H21A C21 H21B 108.0
C13 C12 C11 110.7(2)
C13 C12 H12A 109.5
C11 C12 H12A 109.5
C13 C12 H12B 109.5
C11 C12 H12B 109.5
H12A C12 H12B 108.1
C21 C20 C19 110.7(2)
C21 C20 H20A 109.5
C19 C20 H20A 109.5
C21 C20 H20B 109.5
C19 C20 H20B 109.5
H20A C20 H20B 108.1
C8 C7 C6 120.4(3)
C8 C7 H7 119.8
C6 C7 H7 119.8
C26 C25 C24 111.4(2)
C26 C25 H25A 109.3
C24 C25 H25A 109.3
C26 C25 H25B 109.3
C24 C25 H25B 109.3
H25A C25 H25B 108.0
C14 C15 C16 111.0(2)
C14 C15 H15A 109.4
C16 C15 H15A 109.4
C14 C15 H15B 109.4
C16 C15 H15B 109.4
H15A C15 H15B 108.0
C23 C24 C25 110.2(2)
C23 C24 H24A 109.6
C25 C24 H24A 109.6
C23 C24 H24B 109.6
C25 C24 H24B 109.6
H24A C24 H24B 108.1
C26 C27 C28 111.2(2)
C26 C27 H27A 109.4
C28 C27 H27A 109.4
C26 C27 H27B 109.4
C28 C27 H27B 109.4
H27A C27 H27B 108.0
C7 C8 C9 120.8(3)
C7 C8 H8 119.6
C9 C8 H8 119.6
C3 C2 C1 122.9(2)
C3 C2 H2 118.6
C1 C2 H2 118.6
C25 C26 C27 111.6(2)
C25 C26 H26A 109.3
C27 C26 H26A 109.3
C25 C26 H26B 109.3
C27 C26 H26B 109.3
H26A C26 H26B 108.0
C15 C14 C13 111.3(2)
C15 C14 H14A 109.4
C13 C14 H14A 109.4
C15 C14 H14B 109.4
C13 C14 H14B 109.4
H14A C14 H14B 108.0

loop_
_geom_bond_atom_site_label_1
_geom_bond_atom_site_label_2
_geom_bond_distance
Au1 C1 2.038(3)
Au1 P1 2.2922(9)
P1 C11 1.830(3)
P1 C17 1.842(2)
P1 C23 1.855(2)
C1 C10 1.376(4)
C1 C2 1.422(4)
C11 C12 1.530(3)
C11 C16 1.531(3)
C11 H11 1.0000
C17 C18 1.528(3)
C17 C22 1.530(3)
C17 H17 1.0000
C13 C14 1.526(4)
C13 C12 1.527(4)
C13 H13A 0.9900
C13 H13B 0.9900
C3 C2 1.365(4)
C3 C4 1.411(3)
C3 H3 0.9500
C23 C24 1.526(4)
C23 C28 1.531(3)
C23 H23 1.0000
C22 C21 1.530(3)
C22 H22A 0.9900
C22 H22B 0.9900
C9 C4 1.414(3)
C9 C10 1.415(4)
C9 C8 1.417(4)
C4 C5 1.409(4)
C5 C6 1.360(4)
C5 H5 0.9500
C10 H10 0.9500
C19 C18 1.517(4)
C19 C20 1.522(4)
C19 H19A 0.9900
C19 H19B 0.9900
C16 C15 1.523(3)
C16 H16A 0.9900
C16 H16B 0.9900
C18 H18A 0.9900
C18 H18B 0.9900
C6 C7 1.404(4)
C6 H6 0.9500
C28 C27 1.530(4)
C28 H28A 0.9900
C28 H28B 0.9900
C21 C20 1.520(4)
C21 H21A 0.9900
C21 H21B 0.9900
C12 H12A 0.9900
C12 H12B 0.9900
C20 H20A 0.9900
C20 H20B 0.9900
C7 C8 1.359(4)
C7 H7 0.9500
C25 C26 1.511(4)
C25 C24 1.529(3)
C25 H25A 0.9900
C25 H25B 0.9900
C15 C14 1.510(4)
C15 H15A 0.9900
C15 H15B 0.9900
C24 H24A 0.9900
C24 H24B 0.9900
C27 C26 1.514(4)
C27 H27A 0.9900
C27 H27B 0.9900
C8 H8 0.9500
C2 H2 0.9500
C26 H26A 0.9900
C26 H26B 0.9900
C14 H14A 0.9900
C14 H14B 0.9900
